data_7156285
loop_
_publ_author_name
'Zhao, Mei-Xin'
'Dong, Zhi-Wen'
'Zhu, Guang-Yu'
'Zhao, Xiao-Li'
'Shi, Min'

_publ_section_title
;
 Diastereo- and enantioselective Mannich/cyclization cascade reaction of
 isocyanoacetates with cyclic sulfamide ketimines by cinchona alkaloid
 squaramide/AgOAc cooperative catalysis.
;
_journal_issue 25
_journal_name_full 'Organic &amp; biomolecular chemistry'
_journal_page_first 4641
_journal_page_last 4649
_journal_paper_doi 10.1039/c8ob01090k
_journal_volume 16
_journal_year 2018
_chemical_formula_sum 'C19 H16 Br N3 O5 S'
_chemical_formula_weight 478.32
_space_group_IT_number 2
_space_group_name_Hall '-P 1'
_space_group_name_H-M_alt 'P -1'
_symmetry_cell_setting triclinic
_symmetry_space_group_name_Hall '-P 1'
_symmetry_space_group_name_H-M 'P -1'
_atom_sites_solution_hydrogens geom
_atom_sites_solution_primary direct
_atom_sites_solution_secondary difmap
_audit_creation_method SHELXL-97
_audit_update_record
;
2017-11-23 deposited with the CCDC.
2018-06-14 downloaded from the CCDC.
;
_cell_angle_alpha 85.4310(10)
_cell_angle_beta 88.5430(10)
_cell_angle_gamma 72.7390(10)
_cell_formula_units_Z 2
_cell_length_a 7.3579(3)
_cell_length_b 8.8158(4)
_cell_length_c 15.8511(7)
_cell_measurement_reflns_used 6213
_cell_measurement_temperature 296(2)
_cell_measurement_theta_max 28.24
_cell_measurement_theta_min 2.43
_cell_volume 978.77(7)
_computing_structure_refinement 'SHELXL-97 (Sheldrick, 2008)'
_computing_structure_solution 'SHELXS-97 (Sheldrick, 2008)'
_diffrn_ambient_temperature 296(2)
_diffrn_measured_fraction_theta_full 0.992
_diffrn_measured_fraction_theta_max 0.992
_diffrn_measurement_device_type 'Bruker Apex II CCD'
_diffrn_radiation_monochromator graphite
_diffrn_radiation_source 'fine-focus sealed tube'
_diffrn_radiation_type MoK\a
_diffrn_radiation_wavelength 0.71073
_diffrn_reflns_av_R_equivalents 0.0188
_diffrn_reflns_av_sigmaI/netI 0.0187
_diffrn_reflns_limit_h_max 8
_diffrn_reflns_limit_h_min -8
_diffrn_reflns_limit_k_max 10
_diffrn_reflns_limit_k_min -10
_diffrn_reflns_limit_l_max 17
_diffrn_reflns_limit_l_min -19
_diffrn_reflns_number 11881
_diffrn_reflns_theta_full 25.46
_diffrn_reflns_theta_max 25.46
_diffrn_reflns_theta_min 1.29
_exptl_absorpt_coefficient_mu 2.244
_exptl_absorpt_correction_T_max 0.5723
_exptl_absorpt_correction_T_min 0.4250
_exptl_absorpt_correction_type multi-scan
_exptl_absorpt_process_details sadabs
_exptl_crystal_colour colorless
_exptl_crystal_density_diffrn 1.623
_exptl_crystal_density_method 'not measured'
_exptl_crystal_description block
_exptl_crystal_F_000 484
_exptl_crystal_size_max 0.46
_exptl_crystal_size_mid 0.35
_exptl_crystal_size_min 0.28
_refine_diff_density_max 0.764
_refine_diff_density_min -0.768
_refine_diff_density_rms 0.058
_refine_ls_extinction_method none
_refine_ls_goodness_of_fit_ref 1.057
_refine_ls_hydrogen_treatment constr
_refine_ls_matrix_type full
_refine_ls_number_parameters 262
_refine_ls_number_reflns 3594
_refine_ls_number_restraints 0
_refine_ls_restrained_S_all 1.057
_refine_ls_R_factor_all 0.0397
_refine_ls_R_factor_gt 0.0342
_refine_ls_shift/su_max 0.000
_refine_ls_shift/su_mean 0.000
_refine_ls_structure_factor_coef Fsqd
_refine_ls_weighting_details 'calc w=1/[\s^2^(Fo^2^)+(0.0466P)^2^+0.7532P] where P=(Fo^2^+2Fc^2^)/3'
_refine_ls_weighting_scheme calc
_refine_ls_wR_factor_gt 0.0907
_refine_ls_wR_factor_ref 0.0941
_reflns_number_gt 3163
_reflns_number_total 3594
_reflns_threshold_expression >2sigma(I)
_cod_data_source_file c8ob01090k2.cif
_cod_data_source_block z
_cod_depositor_comments 'Adding full bibliography for 7156285.cif.'
_cod_original_sg_symbol_H-M P-1
_cod_database_code 7156285

loop_
_symmetry_equiv_pos_as_xyz
'x, y, z'
'-x, -y, -z'

loop_
_atom_site_label
_atom_site_type_symbol
_atom_site_fract_x
_atom_site_fract_y
_atom_site_fract_z
_atom_site_U_iso_or_equiv
_atom_site_adp_type
_atom_site_occupancy
_atom_site_symmetry_multiplicity
_atom_site_calc_flag
_atom_site_refinement_flags
S1 S 0.64264(9) 0.15356(8) -0.46909(4) 0.03793(17) Uani 1 1 d .
Br1 Br 0.84170(5) -0.36041(4) 0.086326(19) 0.06539(15) Uani 1 1 d .
O1 O 0.7343(3) 0.0354(3) -0.52458(13) 0.0587(6) Uani 1 1 d .
O2 O 0.4803(3) 0.2761(3) -0.49801(15) 0.0638(6) Uani 1 1 d .
O3 O 0.5832(3) 0.38571(19) -0.27042(12) 0.0422(4) Uani 1 1 d .
O4 O 0.6581(3) 0.2987(2) -0.13600(11) 0.0415(4) Uani 1 1 d .
O5 O 0.9817(2) 0.20251(19) -0.31185(11) 0.0347(4) Uani 1 1 d .
N1 N 0.5998(3) 0.0709(2) -0.37717(12) 0.0291(4) Uani 1 1 d .
N2 N 0.8041(3) 0.2250(2) -0.43027(12) 0.0338(4) Uani 1 1 d .
N3 N 0.4302(3) 0.1311(2) -0.25668(13) 0.0340(4) Uani 1 1 d .
C1 C 0.6821(3) -0.0080(3) -0.15376(14) 0.0289(5) Uani 1 1 d .
C2 C 0.5518(4) -0.0790(3) -0.11713(16) 0.0356(5) Uani 1 1 d .
H2A H 0.4314 -0.0564 -0.1407 0.043 Uiso 1 1 calc R
C3 C 0.5997(4) -0.1836(3) -0.04542(17) 0.0417(6) Uani 1 1 d .
H3A H 0.5115 -0.2302 -0.0206 0.050 Uiso 1 1 calc R
C4 C 0.7773(4) -0.2175(3) -0.01179(16) 0.0412(6) Uani 1 1 d .
C5 C 0.9100(4) -0.1478(3) -0.04678(17) 0.0436(6) Uani 1 1 d .
H5A H 1.0306 -0.1719 -0.0232 0.052 Uiso 1 1 calc R
C6 C 0.8605(4) -0.0417(3) -0.11735(16) 0.0376(5) Uani 1 1 d .
H6A H 0.9477 0.0075 -0.1407 0.045 Uiso 1 1 calc R
C7 C 0.8816(3) -0.1188(3) -0.30717(14) 0.0286(5) Uani 1 1 d .
C8 C 0.7998(4) -0.2402(3) -0.31286(17) 0.0397(6) Uani 1 1 d .
H8A H 0.6700 -0.2160 -0.3229 0.048 Uiso 1 1 calc R
C9 C 0.9114(5) -0.3977(3) -0.30354(19) 0.0505(7) Uani 1 1 d .
H9A H 0.8556 -0.4790 -0.3068 0.061 Uiso 1 1 calc R
C10 C 1.1032(5) -0.4348(3) -0.28955(18) 0.0530(8) Uani 1 1 d .
H10A H 1.1773 -0.5407 -0.2831 0.064 Uiso 1 1 calc R
C11 C 1.1856(4) -0.3148(3) -0.28507(19) 0.0515(7) Uani 1 1 d .
H11A H 1.3161 -0.3398 -0.2766 0.062 Uiso 1 1 calc R
C12 C 1.0757(4) -0.1567(3) -0.29314(17) 0.0390(6) Uani 1 1 d .
H12A H 1.1321 -0.0761 -0.2891 0.047 Uiso 1 1 calc R
C13 C 0.6276(3) 0.1084(3) -0.23119(14) 0.0275(5) Uani 1 1 d .
C14 C 0.7530(3) 0.0532(3) -0.31459(13) 0.0243(4) Uani 1 1 d .
C15 C 0.4242(3) 0.1221(3) -0.33518(16) 0.0338(5) Uani 1 1 d .
H15A H 0.3093 0.1480 -0.3641 0.041 Uiso 1 1 calc R
C16 C 0.6234(3) 0.2807(3) -0.21523(15) 0.0296(5) Uani 1 1 d .
C17 C 0.6355(5) 0.4617(3) -0.1169(2) 0.0530(7) Uani 1 1 d .
H17A H 0.6633 0.4637 -0.0582 0.080 Uiso 1 1 calc R
H17B H 0.5069 0.5255 -0.1284 0.080 Uiso 1 1 calc R
H17C H 0.7213 0.5036 -0.1513 0.080 Uiso 1 1 calc R
C18 C 0.8611(3) 0.1689(2) -0.34934(14) 0.0268(5) Uani 1 1 d .
C19 C 0.8908(5) 0.3289(3) -0.48349(18) 0.0499(7) Uani 1 1 d .
H19A H 0.9809 0.3587 -0.4507 0.075 Uiso 1 1 calc R
H19B H 0.7935 0.4228 -0.5041 0.075 Uiso 1 1 calc R
H19C H 0.9547 0.2731 -0.5305 0.075 Uiso 1 1 calc R

loop_
_atom_site_aniso_label
_atom_site_aniso_U_11
_atom_site_aniso_U_22
_atom_site_aniso_U_33
_atom_site_aniso_U_23
_atom_site_aniso_U_13
_atom_site_aniso_U_12
S1 0.0447(4) 0.0443(4) 0.0281(3) 0.0003(3) -0.0058(3) -0.0184(3)
Br1 0.0735(2) 0.0672(2) 0.04081(19) 0.01764(15) 0.00476(15) -0.00437(17)
O1 0.0818(16) 0.0715(14) 0.0376(11) -0.0231(10) 0.0147(10) -0.0415(13)
O2 0.0571(13) 0.0703(14) 0.0603(14) 0.0236(11) -0.0249(11) -0.0185(11)
O3 0.0504(11) 0.0265(8) 0.0438(10) -0.0019(8) -0.0021(8) -0.0024(8)
O4 0.0553(11) 0.0344(9) 0.0373(10) -0.0112(7) 0.0010(8) -0.0150(8)
O5 0.0279(8) 0.0339(9) 0.0452(10) -0.0032(7) -0.0033(7) -0.0134(7)
N1 0.0273(10) 0.0324(10) 0.0291(10) -0.0028(8) -0.0037(8) -0.0106(8)
N2 0.0410(11) 0.0338(10) 0.0293(10) -0.0001(8) 0.0019(8) -0.0159(9)
N3 0.0246(10) 0.0392(11) 0.0383(12) -0.0046(9) 0.0012(8) -0.0092(8)
C1 0.0340(12) 0.0268(11) 0.0269(11) -0.0072(9) 0.0036(9) -0.0093(9)
C2 0.0362(13) 0.0351(12) 0.0369(13) -0.0059(10) 0.0040(10) -0.0122(10)
C3 0.0497(16) 0.0358(13) 0.0392(14) -0.0021(11) 0.0123(12) -0.0133(12)
C4 0.0567(17) 0.0334(13) 0.0275(13) -0.0012(10) 0.0038(11) -0.0047(12)
C5 0.0444(15) 0.0459(15) 0.0370(14) 0.0000(11) -0.0057(11) -0.0085(12)
C6 0.0383(13) 0.0403(13) 0.0356(13) -0.0022(11) 0.0008(10) -0.0143(11)
C7 0.0332(12) 0.0242(11) 0.0259(11) -0.0017(9) 0.0057(9) -0.0050(9)
C8 0.0442(14) 0.0306(12) 0.0450(15) -0.0067(11) 0.0120(11) -0.0122(11)
C9 0.077(2) 0.0276(13) 0.0481(16) -0.0065(11) 0.0199(15) -0.0176(13)
C10 0.072(2) 0.0263(13) 0.0437(16) 0.0041(11) 0.0121(14) 0.0084(13)
C11 0.0447(16) 0.0441(16) 0.0506(17) 0.0038(13) -0.0007(13) 0.0083(13)
C12 0.0350(13) 0.0341(13) 0.0432(15) 0.0010(11) -0.0011(11) -0.0040(10)
C13 0.0242(11) 0.0285(11) 0.0296(12) -0.0051(9) 0.0031(9) -0.0071(9)
C14 0.0211(10) 0.0261(10) 0.0262(11) -0.0025(8) -0.0013(8) -0.0076(8)
C15 0.0234(11) 0.0374(13) 0.0415(14) -0.0034(10) -0.0035(10) -0.0101(10)
C16 0.0233(11) 0.0273(11) 0.0366(13) -0.0082(10) 0.0033(9) -0.0036(9)
C17 0.073(2) 0.0373(15) 0.0524(17) -0.0180(13) 0.0030(15) -0.0191(14)
C18 0.0242(11) 0.0231(10) 0.0317(12) -0.0045(9) 0.0034(9) -0.0044(9)
C19 0.0668(19) 0.0472(16) 0.0422(15) 0.0058(12) 0.0062(13) -0.0297(14)

loop_
_atom_type_symbol
_atom_type_description
_atom_type_scat_dispersion_real
_atom_type_scat_dispersion_imag
_atom_type_scat_source
C C 0.0033 0.0016 'International Tables Vol C Tables 4.2.6.8 and 6.1.1.4'
H H 0.0000 0.0000 'International Tables Vol C Tables 4.2.6.8 and 6.1.1.4'
N N 0.0061 0.0033 'International Tables Vol C Tables 4.2.6.8 and 6.1.1.4'
O O 0.0106 0.0060 'International Tables Vol C Tables 4.2.6.8 and 6.1.1.4'
S S 0.1246 0.1234 'International Tables Vol C Tables 4.2.6.8 and 6.1.1.4'
Br Br -0.2901 2.4595 'International Tables Vol C Tables 4.2.6.8 and 6.1.1.4'

loop_
_geom_angle_atom_site_label_1
_geom_angle_atom_site_label_2
_geom_angle_atom_site_label_3
_geom_angle
O2 S1 O1 118.73(15)
O2 S1 N1 110.48(13)
O1 S1 N1 110.65(12)
O2 S1 N2 111.80(13)
O1 S1 N2 108.63(12)
N1 S1 N2 93.71(9)
C16 O4 C17 115.1(2)
C15 N1 C14 107.93(18)
C15 N1 S1 122.69(16)
C14 N1 S1 112.50(14)
C18 N2 C19 123.5(2)
C18 N2 S1 115.30(15)
C19 N2 S1 120.88(18)
C15 N3 C13 109.39(19)
C2 C1 C6 119.1(2)
C2 C1 C13 120.2(2)
C6 C1 C13 120.7(2)
C1 C2 C3 120.5(2)
C1 C2 H2A 119.8
C3 C2 H2A 119.8
C4 C3 C2 119.4(2)
C4 C3 H3A 120.3
C2 C3 H3A 120.3
C3 C4 C5 121.4(2)
C3 C4 Br1 119.2(2)
C5 C4 Br1 119.4(2)
C6 C5 C4 118.9(3)
C6 C5 H5A 120.5
C4 C5 H5A 120.5
C5 C6 C1 120.7(2)
C5 C6 H6A 119.7
C1 C6 H6A 119.7
C8 C7 C12 119.3(2)
C8 C7 C14 118.5(2)
C12 C7 C14 122.2(2)
C7 C8 C9 120.0(3)
C7 C8 H8A 120.0
C9 C8 H8A 120.0
C10 C9 C8 120.5(3)
C10 C9 H9A 119.7
C8 C9 H9A 119.7
C9 C10 C11 119.7(2)
C9 C10 H10A 120.2
C11 C10 H10A 120.2
C10 C11 C12 120.5(3)
C10 C11 H11A 119.8
C12 C11 H11A 119.8
C11 C12 C7 120.0(3)
C11 C12 H12A 120.0
C7 C12 H12A 120.0
N3 C13 C1 111.42(18)
N3 C13 C16 101.77(17)
C1 C13 C16 113.58(18)
N3 C13 C14 104.76(17)
C1 C13 C14 114.48(18)
C16 C13 C14 109.73(17)
N1 C14 C7 110.00(17)
N1 C14 C18 104.93(17)
C7 C14 C18 111.69(17)
N1 C14 C13 100.49(16)
C7 C14 C13 114.69(17)
C18 C14 C13 113.92(17)
N3 C15 N1 116.6(2)
N3 C15 H15A 121.7
N1 C15 H15A 121.7
O3 C16 O4 124.9(2)
O3 C16 C13 121.3(2)
O4 C16 C13 113.68(19)
O4 C17 H17A 109.5
O4 C17 H17B 109.5
H17A C17 H17B 109.5
O4 C17 H17C 109.5
H17A C17 H17C 109.5
H17B C17 H17C 109.5
O5 C18 N2 124.8(2)
O5 C18 C14 125.0(2)
N2 C18 C14 110.15(18)
N2 C19 H19A 109.5
N2 C19 H19B 109.5
H19A C19 H19B 109.5
N2 C19 H19C 109.5
H19A C19 H19C 109.5
H19B C19 H19C 109.5

loop_
_geom_bond_atom_site_label_1
_geom_bond_atom_site_label_2
_geom_bond_distance
S1 O2 1.410(2)
S1 O1 1.419(2)
S1 N1 1.6422(19)
S1 N2 1.652(2)
Br1 C4 1.898(2)
O3 C16 1.197(3)
O4 C16 1.319(3)
O4 C17 1.452(3)
O5 C18 1.200(3)
N1 C15 1.405(3)
N1 C14 1.485(3)
N2 C18 1.367(3)
N2 C19 1.467(3)
N3 C15 1.256(3)
N3 C13 1.469(3)
C1 C2 1.384(3)
C1 C6 1.387(3)
C1 C13 1.517(3)
C2 C3 1.389(4)
C2 H2A 0.9300
C3 C4 1.363(4)
C3 H3A 0.9300
C4 C5 1.383(4)
C5 C6 1.382(4)
C5 H5A 0.9300
C6 H6A 0.9300
C7 C8 1.384(3)
C7 C12 1.386(3)
C7 C14 1.527(3)
C8 C9 1.387(4)
C8 H8A 0.9300
C9 C10 1.371(5)
C9 H9A 0.9300
C10 C11 1.374(5)
C10 H10A 0.9300
C11 C12 1.385(4)
C11 H11A 0.9300
C12 H12A 0.9300
C13 C16 1.550(3)
C13 C14 1.616(3)
C14 C18 1.532(3)
C15 H15A 0.9300
C17 H17A 0.9600
C17 H17B 0.9600
C17 H17C 0.9600
C19 H19A 0.9600
C19 H19B 0.9600
C19 H19C 0.9600

loop_
_geom_torsion_atom_site_label_1
_geom_torsion_atom_site_label_2
_geom_torsion_atom_site_label_3
_geom_torsion_atom_site_label_4
_geom_torsion
O2 S1 N1 C15 -1.1(2)
O1 S1 N1 C15 -134.67(19)
N2 S1 N1 C15 113.82(18)
O2 S1 N1 C14 -132.53(17)
O1 S1 N1 C14 93.90(17)
N2 S1 N1 C14 -17.61(17)
O2 S1 N2 C18 124.81(19)
O1 S1 N2 C18 -102.25(19)
N1 S1 N2 C18 11.00(19)
O2 S1 N2 C19 -60.9(2)
O1 S1 N2 C19 72.0(2)
N1 S1 N2 C19 -174.8(2)
C6 C1 C2 C3 -0.6(4)
C13 C1 C2 C3 -178.9(2)
C1 C2 C3 C4 -0.7(4)
C2 C3 C4 C5 1.1(4)
C2 C3 C4 Br1 179.90(19)
C3 C4 C5 C6 0.0(4)
Br1 C4 C5 C6 -178.9(2)
C4 C5 C6 C1 -1.4(4)
C2 C1 C6 C5 1.7(4)
C13 C1 C6 C5 180.0(2)
C12 C7 C8 C9 0.8(4)
C14 C7 C8 C9 -177.8(2)
C7 C8 C9 C10 -0.7(4)
C8 C9 C10 C11 -0.3(4)
C9 C10 C11 C12 1.1(4)
C10 C11 C12 C7 -1.0(4)
C8 C7 C12 C11 0.1(4)
C14 C7 C12 C11 178.6(2)
C15 N3 C13 C1 -133.4(2)
C15 N3 C13 C16 105.2(2)
C15 N3 C13 C14 -9.1(2)
C2 C1 C13 N3 0.7(3)
C6 C1 C13 N3 -177.6(2)
C2 C1 C13 C16 114.9(2)
C6 C1 C13 C16 -63.4(3)
C2 C1 C13 C14 -117.9(2)
C6 C1 C13 C14 63.8(3)
C15 N1 C14 C7 119.95(19)
S1 N1 C14 C7 -101.59(17)
C15 N1 C14 C18 -119.78(19)
S1 N1 C14 C18 18.7(2)
C15 N1 C14 C13 -1.3(2)
S1 N1 C14 C13 137.11(14)
C8 C7 C14 N1 -36.4(3)
C12 C7 C14 N1 145.1(2)
C8 C7 C14 C18 -152.5(2)
C12 C7 C14 C18 29.0(3)
C8 C7 C14 C13 76.0(3)
C12 C7 C14 C13 -102.6(2)
N3 C13 C14 N1 5.9(2)
C1 C13 C14 N1 128.20(18)
C16 C13 C14 N1 -102.72(18)
N3 C13 C14 C7 -112.0(2)
C1 C13 C14 C7 10.3(3)
C16 C13 C14 C7 139.38(19)
N3 C13 C14 C18 117.51(19)
C1 C13 C14 C18 -120.2(2)
C16 C13 C14 C18 8.9(2)
C13 N3 C15 N1 9.1(3)
C14 N1 C15 N3 -4.8(3)
S1 N1 C15 N3 -138.0(2)
C17 O4 C16 O3 2.9(4)
C17 O4 C16 C13 -173.8(2)
N3 C13 C16 O3 -60.3(3)
C1 C13 C16 O3 179.9(2)
C14 C13 C16 O3 50.3(3)
N3 C13 C16 O4 116.5(2)
C1 C13 C16 O4 -3.4(3)
C14 C13 C16 O4 -132.93(19)
C19 N2 C18 O5 3.1(4)
S1 N2 C18 O5 177.14(19)
C19 N2 C18 C14 -175.3(2)
S1 N2 C18 C14 -1.2(2)
N1 C14 C18 O5 171.0(2)
C7 C14 C18 O5 -69.8(3)
C13 C14 C18 O5 62.1(3)
N1 C14 C18 N2 -10.7(2)
C7 C14 C18 N2 108.5(2)
C13 C14 C18 N2 -119.6(2)
